data_7710107
loop_
_publ_author_name
'Palmese, Marco'
'P\'erez-Torrente, Jes\'us J.'
'Passarelli, Vincenzo'

_publ_section_title
;
 Synthesis and reactivity of an iridium complex based on a tridentate
 aminophosphano ligand
;
_journal_name_full 'Dalton Transactions'
_journal_paper_doi 10.1039/D2DT00794K
_journal_year 2022
_chemical_formula_moiety '4 (C50 H57 Cl Ir N4 P2 Si), 3 (C4 H8 O), 4 (P F6)'
_chemical_formula_sum 'C212 H252 Cl4 F24 Ir4 N16 O3 P12 Si4'
_chemical_formula_weight 4922.88
_space_group_crystal_system monoclinic
_space_group_IT_number 15
_space_group_name_Hall '-C 2yc'
_space_group_name_H-M_alt 'C 1 2/c 1'
_atom_sites_solution_hydrogens geom
_atom_sites_solution_primary heavy
_atom_sites_solution_secondary difmap
_audit_creation_method SHELXL-2014/7
_audit_update_record
;
2022-03-01 deposited with the CCDC.	2022-04-20 downloaded from the CCDC.
;
_cell_angle_alpha 90
_cell_angle_beta 121.1930(10)
_cell_angle_gamma 90
_cell_formula_units_Z 2
_cell_length_a 46.824(5)
_cell_length_b 10.9773(11)
_cell_length_c 25.668(3)
_cell_measurement_reflns_used 9906
_cell_measurement_temperature 100(2)
_cell_measurement_theta_max 28.245
_cell_measurement_theta_min 2.253
_cell_volume 11286(2)
_computing_cell_refinement 'SAINT+ in APEX2 (Bruker AXS,2008)'
_computing_data_collection 'SMART in APEX2 (Bruker AXS,2008)'
_computing_data_reduction 'SAINT+ in APEX2 (Bruker AXS,2008)'
_computing_molecular_graphics 'XP program, SHELXTL v6.12, Bruker2000'
_computing_publication_material 'XCIF program, PLATON(Spek, 1998)'
_computing_structure_refinement 'SHELXL-2014/7 (Sheldrick, 2014)'
_computing_structure_solution 'SHELXS-2013 (Sheldrick, 2008)'
_diffrn_ambient_temperature 100(2)
_diffrn_detector_area_resol_mean 8.26
_diffrn_measured_fraction_theta_full 0.999
_diffrn_measured_fraction_theta_max 0.997
_diffrn_measurement_device_type 'Bruker APEX DUO system'
_diffrn_measurement_method '\w and \f rotations with narrow frames'
_diffrn_radiation_monochromator graphite
_diffrn_radiation_source 'fine-focus sealed tube'
_diffrn_radiation_type MoK\a
_diffrn_radiation_wavelength 0.71073
_diffrn_reflns_av_R_equivalents 0.0495
_diffrn_reflns_av_unetI/netI 0.0427
_diffrn_reflns_Laue_measured_fraction_full 0.999
_diffrn_reflns_Laue_measured_fraction_max 0.997
_diffrn_reflns_limit_h_max 60
_diffrn_reflns_limit_h_min -60
_diffrn_reflns_limit_k_max 14
_diffrn_reflns_limit_k_min -14
_diffrn_reflns_limit_l_max 32
_diffrn_reflns_limit_l_min -32
_diffrn_reflns_number 58271
_diffrn_reflns_point_group_measured_fraction_full 0.999
_diffrn_reflns_point_group_measured_fraction_max 0.997
_diffrn_reflns_theta_full 25.000
_diffrn_reflns_theta_max 27.102
_diffrn_reflns_theta_min 1.915
_exptl_absorpt_coefficient_mu 2.579
_exptl_absorpt_correction_T_max 0.6846
_exptl_absorpt_correction_T_min 0.5347
_exptl_absorpt_correction_type multi-scan
_exptl_absorpt_process_details
;
The symmetry employed for this shelxl refinement is uniquely defined
by the following loop, which should always be used as a source of
symmetry information in preference to the above space-group names.
They are only intended as comments.
;
_exptl_crystal_colour colorless
_exptl_crystal_density_diffrn 1.449
_exptl_crystal_description prism
_exptl_crystal_F_000 4976
_exptl_crystal_size_max 0.240
_exptl_crystal_size_mid 0.175
_exptl_crystal_size_min 0.060
_refine_diff_density_max 1.485
_refine_diff_density_min -1.093
_refine_diff_density_rms 0.098
_refine_ls_extinction_method none
_refine_ls_goodness_of_fit_ref 1.053
_refine_ls_hydrogen_treatment constr
_refine_ls_matrix_type full
_refine_ls_number_parameters 632
_refine_ls_number_reflns 12421
_refine_ls_number_restraints 37
_refine_ls_restrained_S_all 1.056
_refine_ls_R_factor_all 0.0515
_refine_ls_R_factor_gt 0.0364
_refine_ls_shift/su_max 0.002
_refine_ls_shift/su_mean 0.000
_refine_ls_structure_factor_coef Fsqd
_refine_ls_weighting_details 'w=1/[\s^2^(Fo^2^)+(0.0273P)^2^+35.0598P] where P=(Fo^2^+2Fc^2^)/3'
_refine_ls_weighting_scheme calc
_refine_ls_wR_factor_gt 0.0738
_refine_ls_wR_factor_ref 0.0815
_reflns_Friedel_coverage 0.000
_reflns_number_gt 10134
_reflns_number_total 12421
_reflns_threshold_expression 'I > 2\s(I)'
_cod_data_source_file d2dt00794k2.cif
_cod_data_source_block 4PF6
_cod_original_sg_symbol_H-M 'C 2/c'
_cod_database_code 7710107
_shelx_shelxl_version_number 2014/7
_shelx_space_group_comment
;
The symmetry employed for this shelxl refinement is uniquely defined
by the following loop, which should always be used as a source of
symmetry information in preference to the above space-group names.
They are only intended as comments.
;

loop_
_space_group_symop_operation_xyz
'x, y, z'
'-x, y, -z+1/2'
'x+1/2, y+1/2, z'
'-x+1/2, y+1/2, -z+1/2'
'-x, -y, -z'
'x, -y, z-1/2'
'-x+1/2, -y+1/2, -z'
'x+1/2, -y+1/2, z-1/2'

loop_
_atom_site_label
_atom_site_type_symbol
_atom_site_fract_x
_atom_site_fract_y
_atom_site_fract_z
_atom_site_U_iso_or_equiv
_atom_site_adp_type
_atom_site_occupancy
_atom_site_site_symmetry_order
_atom_site_calc_flag
_atom_site_refinement_flags_posn
_atom_site_refinement_flags_adp
_atom_site_refinement_flags_occupancy
_atom_site_disorder_assembly
_atom_site_disorder_group
C43B C 0.38477(17) 0.3689(6) 0.1247(3) 0.0381(19) Uiso 0.604(7) 1 d D . P A 1
C44B C 0.3820(3) 0.4706(9) 0.1631(5) 0.047(4) Uiso 0.604(7) 1 d D . P A 1
H44A H 0.3950 0.5415 0.1639 0.071 Uiso 0.604(7) 1 calc R U P A 1
H44B H 0.3908 0.4412 0.2048 0.071 Uiso 0.604(7) 1 calc R U P A 1
H44C H 0.3586 0.4938 0.1452 0.071 Uiso 0.604(7) 1 calc R U P A 1
C45B C 0.3617(2) 0.2622(8) 0.1145(4) 0.058(3) Uiso 0.604(7) 1 d D . P A 1
H45A H 0.3387 0.2917 0.0960 0.087 Uiso 0.604(7) 1 calc R U P A 1
H45B H 0.3685 0.2233 0.1536 0.087 Uiso 0.604(7) 1 calc R U P A 1
H45C H 0.3630 0.2028 0.0873 0.087 Uiso 0.604(7) 1 calc R U P A 1
N42B N 0.37289(18) 0.4254(6) 0.0644(3) 0.0313(17) Uiso 0.604(7) 1 d D . P A 1
C46B C 0.42050(18) 0.3289(8) 0.1487(4) 0.053(2) Uiso 0.604(7) 1 d D . P A 1
H46A H 0.4209 0.2692 0.1208 0.079 Uiso 0.604(7) 1 calc R U P A 1
H46B H 0.4296 0.2920 0.1890 0.079 Uiso 0.604(7) 1 calc R U P A 1
H46C H 0.4340 0.3998 0.1518 0.079 Uiso 0.604(7) 1 calc R U P A 1
C41B C 0.3652(3) 0.4814(10) 0.0200(4) 0.021(3) Uiso 0.604(7) 1 d D . P A 1
C43A C 0.3640(2) 0.3925(9) 0.1095(4) 0.038(3) Uiso 0.396(7) 1 d D . P A 2
C44A C 0.3885(4) 0.4665(14) 0.1670(8) 0.054(6) Uiso 0.396(7) 1 d D . P A 2
H44D H 0.4097 0.4767 0.1684 0.080 Uiso 0.396(7) 1 calc R U P A 2
H44E H 0.3925 0.4228 0.2035 0.080 Uiso 0.396(7) 1 calc R U P A 2
H44F H 0.3789 0.5466 0.1655 0.080 Uiso 0.396(7) 1 calc R U P A 2
C45A C 0.3766(3) 0.2608(11) 0.1195(7) 0.065(4) Uiso 0.396(7) 1 d D . P A 2
H45D H 0.3613 0.2115 0.0839 0.098 Uiso 0.396(7) 1 calc R U P A 2
H45E H 0.3775 0.2276 0.1558 0.098 Uiso 0.396(7) 1 calc R U P A 2
H45F H 0.3989 0.2590 0.1252 0.098 Uiso 0.396(7) 1 calc R U P A 2
N42A N 0.3628(3) 0.4434(9) 0.0556(4) 0.026(2) Uiso 0.396(7) 1 d D . P A 2
C46A C 0.3283(2) 0.3999(12) 0.0963(6) 0.058(4) Uiso 0.396(7) 1 d D . P A 2
H46D H 0.3202 0.4837 0.0854 0.086 Uiso 0.396(7) 1 calc R U P A 2
H46E H 0.3279 0.3753 0.1326 0.086 Uiso 0.396(7) 1 calc R U P A 2
H46F H 0.3140 0.3454 0.0624 0.086 Uiso 0.396(7) 1 calc R U P A 2
C41A C 0.3617(5) 0.4956(17) 0.0160(7) 0.036(7) Uiso 0.396(7) 1 d D . P A 2
C1 C 0.34478(10) 0.7250(4) -0.12179(16) 0.0312(9) Uani 1 1 d . . . . .
H1A H 0.3212 0.7520 -0.1435 0.037 Uiso 1 1 calc R U . . .
H1B H 0.3596 0.7972 -0.1064 0.037 Uiso 1 1 calc R U . . .
C47 C 0.37736(10) 0.7272(4) 0.01490(17) 0.0350(10) Uani 1 1 d . . . . .
C2 C 0.35001(10) 0.6853(4) -0.24192(16) 0.0356(10) Uani 1 1 d . . . . .
H2A H 0.3613 0.7642 -0.2346 0.053 Uiso 1 1 calc R U . . .
H2B H 0.3264 0.6945 -0.2733 0.053 Uiso 1 1 calc R U . . .
H2C H 0.3604 0.6265 -0.2557 0.053 Uiso 1 1 calc R U . . .
C15 C 0.31260(10) 0.4425(4) -0.24616(18) 0.0370(10) Uani 1 1 d . . . . .
C3 C 0.27659(10) 0.4656(4) -0.16637(17) 0.0361(10) Uani 1 1 d . . . . .
C35 C 0.42201(10) 0.4292(4) -0.14994(19) 0.0328(9) Uani 1 1 d . . . . .
H35 H 0.4113 0.3671 -0.1405 0.039 Uiso 1 1 calc R U . . .
C34 C 0.41756(9) 0.5503(3) -0.14075(15) 0.0242(8) Uani 1 1 d . . . . .
C39 C 0.43356(10) 0.6404(4) -0.15411(17) 0.0315(9) Uani 1 1 d . . . . .
H39 H 0.4306 0.7238 -0.1480 0.038 Uiso 1 1 calc R U . . .
C38 C 0.45387(11) 0.6082(4) -0.17653(18) 0.0392(10) Uani 1 1 d . . . . .
H38 H 0.4649 0.6702 -0.1853 0.047 Uiso 1 1 calc R U . . .
C23 C 0.43389(9) 0.7998(3) -0.03623(16) 0.0274(8) Uani 1 1 d . . . . .
H23 H 0.4177 0.8092 -0.0783 0.033 Uiso 1 1 calc R U . . .
C27 C 0.45813(10) 0.6815(4) 0.05571(18) 0.0372(10) Uani 1 1 d . . . . .
H27 H 0.4590 0.6096 0.0770 0.045 Uiso 1 1 calc R U . . .
C22 C 0.43441(9) 0.6924(3) -0.00654(16) 0.0267(8) Uani 1 1 d . . . . .
C28 C 0.42952(9) 0.4347(3) -0.01488(16) 0.0240(8) Uani 1 1 d . . . . .
C29 C 0.41706(10) 0.3301(4) -0.00402(18) 0.0312(9) Uani 1 1 d . . . . .
H29 H 0.3949 0.3291 -0.0119 0.037 Uiso 1 1 calc R U . . .
C24 C 0.45645(10) 0.8926(4) -0.00559(18) 0.0321(9) Uani 1 1 d . . . . .
H24 H 0.4558 0.9647 -0.0267 0.039 Uiso 1 1 calc R U . . .
C25 C 0.48002(10) 0.8805(4) 0.05580(19) 0.0360(10) Uani 1 1 d . . . . .
H25 H 0.4958 0.9436 0.0768 0.043 Uiso 1 1 calc R U . . .
C26 C 0.48047(11) 0.7759(4) 0.08634(19) 0.0411(11) Uani 1 1 d . . . . .
H26 H 0.4962 0.7685 0.1287 0.049 Uiso 1 1 calc R U . . .
C33 C 0.46222(10) 0.4318(4) -0.0033(2) 0.0405(11) Uani 1 1 d . . . . .
H33 H 0.4712 0.5023 -0.0110 0.049 Uiso 1 1 calc R U . . .
C32 C 0.48164(10) 0.3278(4) 0.0191(2) 0.0405(11) Uani 1 1 d . . . . .
H32 H 0.5038 0.3274 0.0266 0.049 Uiso 1 1 calc R U . . .
C31 C 0.46892(10) 0.2260(4) 0.03037(19) 0.0365(10) Uani 1 1 d . . . . .
H31 H 0.4823 0.1551 0.0465 0.044 Uiso 1 1 calc R U . . .
C30 C 0.43667(11) 0.2264(4) 0.0183(2) 0.0444(11) Uani 1 1 d . . . . .
H30 H 0.4277 0.1548 0.0253 0.053 Uiso 1 1 calc R U . . .
C36 C 0.44224(10) 0.3982(4) -0.17297(19) 0.0379(10) Uani 1 1 d . . . . .
H36 H 0.4450 0.3150 -0.1796 0.046 Uiso 1 1 calc R U . . .
C37 C 0.45834(10) 0.4877(4) -0.18634(17) 0.0346(10) Uani 1 1 d . . . . .
C20 C 0.33242(12) 0.3755(5) -0.2621(2) 0.0477(13) Uani 1 1 d . . . . .
H20 H 0.3555 0.3639 -0.2331 0.057 Uiso 1 1 calc R U . . .
C9 C 0.33154(10) 0.3021(4) -0.11018(18) 0.0356(10) Uani 1 1 d . . . . .
C10 C 0.32234(11) 0.2532(4) -0.07080(19) 0.0416(11) Uani 1 1 d . . . . .
H10 H 0.3113 0.3028 -0.0563 0.050 Uiso 1 1 calc R U . . .
C11 C 0.32931(14) 0.1322(5) -0.0527(2) 0.0572(15) Uani 1 1 d . . . . .
H11 H 0.3226 0.0992 -0.0264 0.069 Uiso 1 1 calc R U . . .
C14 C 0.34876(11) 0.2296(5) -0.1289(2) 0.0480(12) Uani 1 1 d . . . . .
H14 H 0.3558 0.2625 -0.1547 0.058 Uiso 1 1 calc R U . . .
C50 C 0.36751(16) 0.8984(5) 0.1109(2) 0.0665(17) Uani 1 1 d . . . . .
H50A H 0.3512 0.9418 0.0739 0.100 Uiso 1 1 calc R U . . .
H50B H 0.3736 0.9489 0.1467 0.100 Uiso 1 1 calc R U . . .
H50C H 0.3578 0.8216 0.1139 0.100 Uiso 1 1 calc R U . . .
C49 C 0.39869(14) 0.8716(4) 0.1080(2) 0.0481(13) Uani 1 1 d . . . . .
C52 C 0.41339(14) 0.9873(4) 0.0993(2) 0.0535(13) Uani 1 1 d . . . . .
H52A H 0.4328 0.9669 0.0962 0.080 Uiso 1 1 calc R U . . .
H52B H 0.4203 1.0414 0.1342 0.080 Uiso 1 1 calc R U . . .
H52C H 0.3966 1.0283 0.0620 0.080 Uiso 1 1 calc R U . . .
C51 C 0.42488(16) 0.7989(5) 0.1629(2) 0.0718(19) Uani 1 1 d . . . . .
H51A H 0.4150 0.7226 0.1660 0.108 Uiso 1 1 calc R U . . .
H51B H 0.4327 0.8468 0.2001 0.108 Uiso 1 1 calc R U . . .
H51C H 0.4438 0.7806 0.1577 0.108 Uiso 1 1 calc R U . . .
C12 C 0.34583(16) 0.0597(5) -0.0726(3) 0.0729(19) Uani 1 1 d . . . . .
H12 H 0.3503 -0.0233 -0.0606 0.087 Uiso 1 1 calc R U . . .
C13 C 0.35586(15) 0.1084(6) -0.1101(2) 0.0688(18) Uani 1 1 d . . . . .
H13 H 0.3677 0.0591 -0.1231 0.083 Uiso 1 1 calc R U . . .
C40 C 0.48017(12) 0.4548(5) -0.2117(2) 0.0515(13) Uani 1 1 d . . . . .
H40A H 0.4768 0.3689 -0.2238 0.077 Uiso 1 1 calc R U . . .
H40B H 0.5036 0.4684 -0.1805 0.077 Uiso 1 1 calc R U . . .
H40C H 0.4742 0.5059 -0.2472 0.077 Uiso 1 1 calc R U . . .
C17 C 0.26568(13) 0.4061(6) -0.3469(2) 0.0640(17) Uani 1 1 d . . . . .
H17 H 0.2425 0.4153 -0.3758 0.077 Uiso 1 1 calc R U . . .
C16 C 0.27903(11) 0.4583(5) -0.28931(19) 0.0473(12) Uani 1 1 d . . . . .
H16 H 0.2652 0.5044 -0.2797 0.057 Uiso 1 1 calc R U . . .
C18 C 0.28526(14) 0.3413(6) -0.3629(2) 0.0646(18) Uani 1 1 d . . . . .
C19 C 0.31860(13) 0.3262(5) -0.3196(2) 0.0606(16) Uani 1 1 d . . . . .
H19 H 0.3324 0.2809 -0.3297 0.073 Uiso 1 1 calc R U . . .
C4 C 0.25987(10) 0.5769(5) -0.18107(19) 0.0442(12) Uani 1 1 d . . . . .
H4 H 0.2722 0.6505 -0.1660 0.053 Uiso 1 1 calc R U . . .
C5 C 0.22511(11) 0.5806(6) -0.2179(2) 0.0560(14) Uani 1 1 d . . . . .
H5 H 0.2137 0.6564 -0.2280 0.067 Uiso 1 1 calc R U . . .
C6 C 0.20736(12) 0.4718(7) -0.2398(2) 0.0707(19) Uani 1 1 d . . . . .
H6 H 0.1837 0.4735 -0.2639 0.085 Uiso 1 1 calc R U . . .
C7 C 0.22404(12) 0.3613(6) -0.2266(2) 0.0610(16) Uani 1 1 d . . . . .
H7 H 0.2118 0.2879 -0.2427 0.073 Uiso 1 1 calc R U . . .
C8 C 0.25854(11) 0.3578(5) -0.1900(2) 0.0475(12) Uani 1 1 d . . . . .
H8 H 0.2699 0.2819 -0.1810 0.057 Uiso 1 1 calc R U . . .
C21 C 0.27017(16) 0.2858(8) -0.4262(3) 0.105(3) Uani 1 1 d . . . . .
H21A H 0.2661 0.1988 -0.4244 0.158 Uiso 1 1 calc R U . . .
H21B H 0.2857 0.2962 -0.4407 0.158 Uiso 1 1 calc R U . . .
H21C H 0.2491 0.3268 -0.4542 0.158 Uiso 1 1 calc R U . . .
N1 N 0.32822(8) 0.5008(3) -0.18692(14) 0.0325(8) Uani 1 1 d . . . . .
N2 N 0.39503(7) 0.5836(3) -0.12032(13) 0.0240(6) Uani 1 1 d . . . . .
N48 N 0.38772(10) 0.7948(3) 0.05424(15) 0.0422(9) Uani 1 1 d . . . . .
F1 F 0.41065(8) 0.0668(3) 0.25604(12) 0.0600(8) Uani 1 1 d . . . . .
F2 F 0.39038(9) -0.1122(3) 0.26616(14) 0.0753(10) Uani 1 1 d . . . . .
F3 F 0.44549(8) -0.0949(3) 0.30047(13) 0.0579(8) Uani 1 1 d . . . . .
F4 F 0.42756(8) -0.1110(2) 0.36695(12) 0.0599(8) Uani 1 1 d . . . . .
F5 F 0.44849(7) 0.0668(2) 0.35699(12) 0.0526(7) Uani 1 1 d . . . . .
F6 F 0.39339(7) 0.0521(3) 0.32356(13) 0.0560(7) Uani 1 1 d . . . . .
Si Si 0.35371(3) 0.63021(10) -0.17065(4) 0.0271(2) Uani 1 1 d . . . . .
P1 P 0.32195(2) 0.46283(11) -0.13032(4) 0.0296(2) Uani 1 1 d . . . . .
P2 P 0.40448(2) 0.57096(9) -0.04792(4) 0.0228(2) Uani 1 1 d . . . . .
P3 P 0.41900(3) -0.02270(11) 0.31131(5) 0.0435(3) Uani 1 1 d . . . . .
Cl Cl 0.30767(3) 0.66593(15) -0.04403(5) 0.0618(4) Uani 1 1 d . . . . .
Ir Ir 0.35537(2) 0.59896(2) -0.04914(2) 0.02690(5) Uani 1 1 d D . . . .
C59 C 0.2384(7) 0.128(3) -0.0004(11) 0.220(13) Uiso 0.5 1 d D . P . .
H59A H 0.2321 0.0444 -0.0167 0.264 Uiso 0.5 1 calc R U P . .
H59B H 0.2178 0.1750 -0.0125 0.264 Uiso 0.5 1 calc R U P . .
C58 C 0.2596(5) 0.1255(19) 0.0646(9) 0.134(7) Uiso 0.5 1 d D . P . .
H58A H 0.2626 0.2091 0.0811 0.161 Uiso 0.5 1 calc R U P . .
H58B H 0.2491 0.0753 0.0823 0.161 Uiso 0.5 1 calc R U P . .
C57 C 0.2905(5) 0.0764(19) 0.0802(9) 0.148(8) Uiso 0.5 1 d D . P . .
H57A H 0.2913 -0.0130 0.0858 0.177 Uiso 0.5 1 calc R U P . .
H57B H 0.3091 0.1153 0.1169 0.177 Uiso 0.5 1 calc R U P . .
O56 O 0.2896(4) 0.1129(14) 0.0215(7) 0.162(5) Uiso 0.5 1 d D . P . .
C60 C 0.2572(6) 0.185(2) -0.0228(11) 0.181(10) Uiso 0.5 1 d D . P . .
H60A H 0.2596 0.2743 -0.0156 0.217 Uiso 0.5 1 calc R U P . .
H60B H 0.2487 0.1672 -0.0663 0.217 Uiso 0.5 1 calc R U P . .
O53 O 0.5000 0.034(2) 0.2500 0.160(7) Uiso 0.5 2 d S . P . .
C54 C 0.4983(4) 0.1209(14) 0.2010(7) 0.099(5) Uiso 0.5 1 d . . P . .
H54A H 0.5195 0.1220 0.2010 0.119 Uiso 0.5 1 calc R U P . .
H54B H 0.4795 0.1010 0.1596 0.119 Uiso 0.5 1 calc R U P . .
C55 C 0.4928(7) 0.233(2) 0.2237(9) 0.190(11) Uiso 0.5 1 d . . P . .
H55A H 0.5005 0.3026 0.2093 0.228 Uiso 0.5 1 calc R U P . .
H55B H 0.4687 0.2435 0.2075 0.228 Uiso 0.5 1 calc R U P . .

loop_
_atom_site_aniso_label
_atom_site_aniso_U_11
_atom_site_aniso_U_22
_atom_site_aniso_U_33
_atom_site_aniso_U_23
_atom_site_aniso_U_13
_atom_site_aniso_U_12
C1 0.028(2) 0.037(2) 0.0173(17) 0.0011(16) 0.0042(16) 0.0124(17)
C47 0.038(2) 0.039(2) 0.0201(19) 0.0009(17) 0.0093(17) 0.0079(19)
C2 0.039(2) 0.042(3) 0.0196(18) -0.0005(17) 0.0111(17) 0.0064(19)
C15 0.033(2) 0.055(3) 0.023(2) -0.0152(19) 0.0146(18) -0.015(2)
C3 0.025(2) 0.060(3) 0.0174(18) -0.0044(19) 0.0069(16) -0.004(2)
C35 0.034(2) 0.029(2) 0.040(2) 0.0042(17) 0.0220(19) 0.0032(17)
C34 0.0216(18) 0.031(2) 0.0169(16) 0.0000(15) 0.0076(15) 0.0021(15)
C39 0.037(2) 0.032(2) 0.0238(19) -0.0025(16) 0.0142(17) -0.0073(17)
C38 0.042(2) 0.054(3) 0.028(2) 0.002(2) 0.0230(19) -0.010(2)
C23 0.0262(19) 0.029(2) 0.0200(17) 0.0004(15) 0.0067(15) 0.0036(16)
C27 0.036(2) 0.027(2) 0.026(2) 0.0086(17) -0.0001(18) -0.0026(18)
C22 0.0266(19) 0.0206(19) 0.0241(18) 0.0001(15) 0.0069(16) -0.0007(15)
C28 0.0250(19) 0.0223(19) 0.0232(18) 0.0036(14) 0.0112(15) 0.0037(14)
C29 0.026(2) 0.032(2) 0.038(2) 0.0048(18) 0.0180(18) -0.0004(17)
C24 0.038(2) 0.021(2) 0.035(2) -0.0004(17) 0.0181(18) 0.0009(17)
C25 0.030(2) 0.028(2) 0.035(2) -0.0035(17) 0.0064(18) -0.0065(17)
C26 0.037(2) 0.034(2) 0.027(2) 0.0008(18) -0.0018(18) -0.0030(19)
C33 0.026(2) 0.032(2) 0.062(3) 0.016(2) 0.022(2) 0.0039(17)
C32 0.027(2) 0.040(3) 0.054(3) 0.012(2) 0.021(2) 0.0097(19)
C31 0.032(2) 0.028(2) 0.045(2) 0.0098(19) 0.017(2) 0.0076(18)
C30 0.044(3) 0.030(2) 0.062(3) 0.015(2) 0.029(2) 0.000(2)
C36 0.039(2) 0.039(2) 0.040(2) 0.004(2) 0.023(2) 0.012(2)
C37 0.028(2) 0.052(3) 0.0228(19) 0.0061(18) 0.0125(17) 0.0086(19)
C20 0.040(3) 0.072(4) 0.037(2) -0.025(2) 0.024(2) -0.021(2)
C9 0.031(2) 0.044(3) 0.026(2) -0.0132(18) 0.0108(17) -0.0044(19)
C10 0.044(3) 0.045(3) 0.029(2) -0.0096(19) 0.014(2) -0.005(2)
C11 0.078(4) 0.041(3) 0.037(3) -0.007(2) 0.019(3) -0.002(3)
C14 0.046(3) 0.058(3) 0.033(2) -0.015(2) 0.016(2) 0.008(2)
C50 0.103(5) 0.065(4) 0.056(3) -0.023(3) 0.058(3) -0.023(3)
C49 0.083(4) 0.035(3) 0.029(2) -0.0120(19) 0.030(2) -0.007(2)
C52 0.078(4) 0.032(3) 0.054(3) -0.008(2) 0.037(3) -0.006(2)
C51 0.115(5) 0.048(3) 0.027(2) -0.006(2) 0.019(3) -0.009(3)
C12 0.100(5) 0.048(3) 0.044(3) -0.008(3) 0.019(3) 0.018(3)
C13 0.074(4) 0.068(4) 0.044(3) -0.022(3) 0.016(3) 0.026(3)
C40 0.043(3) 0.082(4) 0.036(2) 0.016(3) 0.026(2) 0.017(3)
C17 0.044(3) 0.120(5) 0.021(2) -0.016(3) 0.011(2) -0.033(3)
C16 0.039(3) 0.077(4) 0.023(2) -0.010(2) 0.015(2) -0.013(2)
C18 0.069(4) 0.102(5) 0.037(3) -0.038(3) 0.038(3) -0.050(3)
C19 0.064(3) 0.087(4) 0.048(3) -0.041(3) 0.041(3) -0.035(3)
C4 0.022(2) 0.074(4) 0.029(2) -0.010(2) 0.0082(18) 0.004(2)
C5 0.027(2) 0.094(4) 0.035(3) 0.004(3) 0.008(2) 0.012(3)
C6 0.020(2) 0.127(6) 0.049(3) 0.007(4) 0.007(2) -0.009(3)
C7 0.030(3) 0.093(5) 0.043(3) 0.000(3) 0.007(2) -0.016(3)
C8 0.035(2) 0.069(3) 0.033(2) 0.000(2) 0.014(2) -0.009(2)
C21 0.099(5) 0.189(8) 0.051(3) -0.076(4) 0.055(4) -0.092(5)
N1 0.0268(17) 0.048(2) 0.0204(16) -0.0133(15) 0.0109(14) -0.0085(15)
N2 0.0232(15) 0.0256(17) 0.0216(15) 0.0024(13) 0.0105(13) 0.0027(13)
N48 0.068(3) 0.029(2) 0.0270(18) -0.0050(15) 0.0228(18) 0.0030(18)
F1 0.077(2) 0.0563(19) 0.0344(15) 0.0121(13) 0.0201(15) 0.0119(16)
F2 0.083(2) 0.063(2) 0.0545(19) -0.0166(16) 0.0174(17) -0.0208(18)
F3 0.086(2) 0.0446(16) 0.0499(16) -0.0056(14) 0.0401(16) 0.0127(16)
F4 0.097(2) 0.0417(16) 0.0440(16) 0.0086(13) 0.0389(17) 0.0154(16)
F5 0.0593(17) 0.0428(16) 0.0415(15) -0.0106(12) 0.0161(13) 0.0076(13)
F6 0.0594(18) 0.0494(17) 0.0566(18) 0.0037(14) 0.0283(15) 0.0121(14)
Si 0.0240(5) 0.0341(6) 0.0170(5) -0.0033(4) 0.0063(4) 0.0049(4)
P1 0.0221(5) 0.0440(6) 0.0191(5) -0.0093(4) 0.0082(4) -0.0024(4)
P2 0.0204(4) 0.0242(5) 0.0185(4) 0.0001(4) 0.0064(4) 0.0010(4)
P3 0.0621(8) 0.0342(6) 0.0271(6) -0.0029(5) 0.0181(6) 0.0045(6)
Cl 0.0338(6) 0.1088(12) 0.0356(6) -0.0198(7) 0.0129(5) 0.0207(7)
Ir 0.02326(8) 0.03549(9) 0.01705(7) -0.00572(6) 0.00699(6) 0.00499(7)

loop_
_atom_type_symbol
_atom_type_description
_atom_type_scat_dispersion_real
_atom_type_scat_dispersion_imag
_atom_type_scat_source
C C 0.0033 0.0016 'International Tables Vol C Tables 4.2.6.8 and 6.1.1.4'
H H 0.0000 0.0000 'International Tables Vol C Tables 4.2.6.8 and 6.1.1.4'
N N 0.0061 0.0033 'International Tables Vol C Tables 4.2.6.8 and 6.1.1.4'
F F 0.0171 0.0103 'International Tables Vol C Tables 4.2.6.8 and 6.1.1.4'
Si Si 0.0817 0.0704 'International Tables Vol C Tables 4.2.6.8 and 6.1.1.4'
P P 0.1023 0.0942 'International Tables Vol C Tables 4.2.6.8 and 6.1.1.4'
Cl Cl 0.1484 0.1585 'International Tables Vol C Tables 4.2.6.8 and 6.1.1.4'
Ir Ir -1.4442 7.9887 'International Tables Vol C Tables 4.2.6.8 and 6.1.1.4'
O O 0.0106 0.0060 'International Tables Vol C Tables 4.2.6.8 and 6.1.1.4'

loop_
_geom_angle_atom_site_label_1
_geom_angle_atom_site_label_2
_geom_angle_atom_site_label_3
_geom_angle
_geom_angle_site_symmetry_1
_geom_angle_site_symmetry_3
_geom_angle_publ_flag
N42B C43B C46B 106.4(6) . . ?
N42B C43B C45B 107.0(6) . . ?
C46B C43B C45B 112.5(6) . . ?
N42B C43B C44B 104.8(7) . . ?
C46B C43B C44B 113.0(7) . . ?
C45B C43B C44B 112.4(7) . . ?
C43B C44B H44A 109.5 . . ?
C43B C44B H44B 109.5 . . ?
H44A C44B H44B 109.5 . . ?
C43B C44B H44C 109.5 . . ?
H44A C44B H44C 109.5 . . ?
H44B C44B H44C 109.5 . . ?
C43B C45B H45A 109.5 . . ?
C43B C45B H45B 109.5 . . ?
H45A C45B H45B 109.5 . . ?
C43B C45B H45C 109.5 . . ?
H45A C45B H45C 109.5 . . ?
H45B C45B H45C 109.5 . . ?
C41B N42B C43B 172.8(9) . . ?
C43B C46B H46A 109.5 . . ?
C43B C46B H46B 109.5 . . ?
H46A C46B H46B 109.5 . . ?
C43B C46B H46C 109.5 . . ?
H46A C46B H46C 109.5 . . ?
H46B C46B H46C 109.5 . . ?
N42B C41B Ir 171.8(10) . . ?
N42A C43A C46A 105.6(9) . . ?
N42A C43A C45A 109.9(9) . . ?
C46A C43A C45A 111.7(9) . . ?
N42A C43A C44A 110.1(11) . . ?
C46A C43A C44A 111.8(9) . . ?
C45A C43A C44A 107.6(9) . . ?
C43A C44A H44D 109.5 . . ?
C43A C44A H44E 109.5 . . ?
H44D C44A H44E 109.5 . . ?
C43A C44A H44F 109.5 . . ?
H44D C44A H44F 109.5 . . ?
H44E C44A H44F 109.5 . . ?
C43A C45A H45D 109.5 . . ?
C43A C45A H45E 109.5 . . ?
H45D C45A H45E 109.5 . . ?
C43A C45A H45F 109.5 . . ?
H45D C45A H45F 109.5 . . ?
H45E C45A H45F 109.5 . . ?
C41A N42A C43A 172.3(15) . . ?
C43A C46A H46D 109.5 . . ?
C43A C46A H46E 109.5 . . ?
H46D C46A H46E 109.5 . . ?
C43A C46A H46F 109.5 . . ?
H46D C46A H46F 109.5 . . ?
H46E C46A H46F 109.5 . . ?
N42A C41A Ir 171.5(17) . . ?
Si C1 Ir 101.20(18) . . ?
Si C1 H1A 111.5 . . ?
Ir C1 H1A 111.5 . . ?
Si C1 H1B 111.5 . . ?
Ir C1 H1B 111.5 . . ?
H1A C1 H1B 109.3 . . ?
N48 C47 Ir 171.7(4) . . ?
Si C2 H2A 109.5 . . ?
Si C2 H2B 109.5 . . ?
H2A C2 H2B 109.5 . . ?
Si C2 H2C 109.5 . . ?
H2A C2 H2C 109.5 . . ?
H2B C2 H2C 109.5 . . ?
C16 C15 C20 118.7(4) . . ?
C16 C15 N1 122.0(4) . . ?
C20 C15 N1 119.1(4) . . ?
C4 C3 C8 119.8(4) . . ?
C4 C3 P1 119.6(3) . . ?
C8 C3 P1 119.3(4) . . ?
C34 C35 C36 120.2(4) . . ?
C34 C35 H35 119.9 . . ?
C36 C35 H35 119.9 . . ?
C35 C34 C39 119.6(4) . . ?
C35 C34 N2 120.4(3) . . ?
C39 C34 N2 119.9(3) . . ?
C34 C39 C38 119.6(4) . . ?
C34 C39 H39 120.2 . . ?
C38 C39 H39 120.2 . . ?
C37 C38 C39 121.4(4) . . ?
C37 C38 H38 119.3 . . ?
C39 C38 H38 119.3 . . ?
C24 C23 C22 121.3(3) . . ?
C24 C23 H23 119.4 . . ?
C22 C23 H23 119.4 . . ?
C26 C27 C22 120.1(4) . . ?
C26 C27 H27 120.0 . . ?
C22 C27 H27 120.0 . . ?
C23 C22 C27 118.3(3) . . ?
C23 C22 P2 120.5(3) . . ?
C27 C22 P2 121.2(3) . . ?
C29 C28 C33 117.9(3) . . ?
C29 C28 P2 122.8(3) . . ?
C33 C28 P2 119.2(3) . . ?
C28 C29 C30 120.5(4) . . ?
C28 C29 H29 119.8 . . ?
C30 C29 H29 119.8 . . ?
C23 C24 C25 120.0(4) . . ?
C23 C24 H24 120.0 . . ?
C25 C24 H24 120.0 . . ?
C26 C25 C24 119.6(4) . . ?
C26 C25 H25 120.2 . . ?
C24 C25 H25 120.2 . . ?
C25 C26 C27 120.8(4) . . ?
C25 C26 H26 119.6 . . ?
C27 C26 H26 119.6 . . ?
C32 C33 C28 121.1(4) . . ?
C32 C33 H33 119.4 . . ?
C28 C33 H33 119.4 . . ?
C31 C32 C33 119.8(4) . . ?
C31 C32 H32 120.1 . . ?
C33 C32 H32 120.1 . . ?
C32 C31 C30 119.8(4) . . ?
C32 C31 H31 120.1 . . ?
C30 C31 H31 120.1 . . ?
C31 C30 C29 120.7(4) . . ?
C31 C30 H30 119.6 . . ?
C29 C30 H30 119.6 . . ?
C37 C36 C35 120.5(4) . . ?
C37 C36 H36 119.7 . . ?
C35 C36 H36 119.7 . . ?
C38 C37 C36 118.7(4) . . ?
C38 C37 C40 120.5(4) . . ?
C36 C37 C40 120.9(4) . . ?
C19 C20 C15 120.2(5) . . ?
C19 C20 H20 119.9 . . ?
C15 C20 H20 119.9 . . ?
C14 C9 C10 119.0(5) . . ?
C14 C9 P1 123.9(4) . . ?
C10 C9 P1 117.0(3) . . ?
C11 C10 C9 120.2(5) . . ?
C11 C10 H10 119.9 . . ?
C9 C10 H10 119.9 . . ?
C12 C11 C10 120.5(6) . . ?
C12 C11 H11 119.7 . . ?
C10 C11 H11 119.7 . . ?
C9 C14 C13 120.3(5) . . ?
C9 C14 H14 119.9 . . ?
C13 C14 H14 119.9 . . ?
C49 C50 H50A 109.5 . . ?
C49 C50 H50B 109.5 . . ?
H50A C50 H50B 109.5 . . ?
C49 C50 H50C 109.5 . . ?
H50A C50 H50C 109.5 . . ?
H50B C50 H50C 109.5 . . ?
N48 C49 C52 107.9(4) . . ?
N48 C49 C51 106.9(4) . . ?
C52 C49 C51 111.4(5) . . ?
N48 C49 C50 106.2(4) . . ?
C52 C49 C50 111.4(4) . . ?
C51 C49 C50 112.8(4) . . ?
C49 C52 H52A 109.5 . . ?
C49 C52 H52B 109.5 . . ?
H52A C52 H52B 109.5 . . ?
C49 C52 H52C 109.5 . . ?
H52A C52 H52C 109.5 . . ?
H52B C52 H52C 109.5 . . ?
C49 C51 H51A 109.5 . . ?
C49 C51 H51B 109.5 . . ?
H51A C51 H51B 109.5 . . ?
C49 C51 H51C 109.5 . . ?
H51A C51 H51C 109.5 . . ?
H51B C51 H51C 109.5 . . ?
C13 C12 C11 119.6(6) . . ?
C13 C12 H12 120.2 . . ?
C11 C12 H12 120.2 . . ?
C12 C13 C14 120.4(5) . . ?
C12 C13 H13 119.8 . . ?
C14 C13 H13 119.8 . . ?
C37 C40 H40A 109.5 . . ?
C37 C40 H40B 109.5 . . ?
H40A C40 H40B 109.5 . . ?
C37 C40 H40C 109.5 . . ?
H40A C40 H40C 109.5 . . ?
H40B C40 H40C 109.5 . . ?
C18 C17 C16 121.6(5) . . ?
C18 C17 H17 119.2 . . ?
C16 C17 H17 119.2 . . ?
C15 C16 C17 119.7(5) . . ?
C15 C16 H16 120.1 . . ?
C17 C16 H16 120.1 . . ?
C19 C18 C17 118.2(4) . . ?
C19 C18 C21 121.1(5) . . ?
C17 C18 C21 120.7(5) . . ?
C18 C19 C20 121.5(5) . . ?
C18 C19 H19 119.2 . . ?
C20 C19 H19 119.2 . . ?
C3 C4 C5 120.2(5) . . ?
C3 C4 H4 119.9 . . ?
C5 C4 H4 119.9 . . ?
C6 C5 C4 119.3(5) . . ?
C6 C5 H5 120.3 . . ?
C4 C5 H5 120.3 . . ?
C7 C6 C5 120.5(5) . . ?
C7 C6 H6 119.8 . . ?
C5 C6 H6 119.8 . . ?
C8 C7 C6 120.1(5) . . ?
C8 C7 H7 120.0 . . ?
C6 C7 H7 120.0 . . ?
C7 C8 C3 120.1(5) . . ?
C7 C8 H8 120.0 . . ?
C3 C8 H8 120.0 . . ?
C18 C21 H21A 109.5 . . ?
C18 C21 H21B 109.5 . . ?
H21A C21 H21B 109.5 . . ?
C18 C21 H21C 109.5 . . ?
H21A C21 H21C 109.5 . . ?
H21B C21 H21C 109.5 . . ?
C15 N1 P1 125.4(3) . . ?
C15 N1 Si 121.1(3) . . ?
P1 N1 Si 113.34(17) . . ?
C34 N2 P2 123.9(2) . . ?
C34 N2 Si 122.6(2) . . ?
P2 N2 Si 113.35(17) . . ?
C47 N48 C49 172.1(5) . . ?
N2 Si N1 107.00(16) . . ?
N2 Si C1 102.52(16) . . ?
N1 Si C1 104.65(18) . . ?
N2 Si C2 109.04(17) . . ?
N1 Si C2 108.95(18) . . ?
C1 Si C2 123.55(19) . . ?
N1 P1 C3 103.68(17) . . ?
N1 P1 C9 110.93(19) . . ?
C3 P1 C9 102.1(2) . . ?
N1 P1 Ir 105.80(12) . . ?
C3 P1 Ir 119.94(15) . . ?
C9 P1 Ir 113.91(13) . . ?
N2 P2 C28 108.71(16) . . ?
N2 P2 C22 105.48(17) . . ?
C28 P2 C22 102.38(17) . . ?
N2 P2 Ir 106.58(11) . . ?
C28 P2 Ir 120.95(13) . . ?
C22 P2 Ir 111.77(13) . . ?
F2 P3 F4 90.18(18) . . ?
F2 P3 F1 90.39(17) . . ?
F4 P3 F1 179.4(2) . . ?
F2 P3 F5 179.0(2) . . ?
F4 P3 F5 89.76(16) . . ?
F1 P3 F5 89.68(16) . . ?
F2 P3 F6 91.49(19) . . ?
F4 P3 F6 90.13(16) . . ?
F1 P3 F6 89.74(16) . . ?
F5 P3 F6 89.49(16) . . ?
F2 P3 F3 90.20(18) . . ?
F4 P3 F3 89.80(16) . . ?
F1 P3 F3 90.31(16) . . ?
F5 P3 F3 88.82(16) . . ?
F6 P3 F3 178.31(18) . . ?
C41A Ir C47 85.3(7) . . ?
C47 Ir C41B 86.7(3) . . ?
C41A Ir C1 174.6(6) . . ?
C47 Ir C1 92.79(16) . . ?
C41B Ir C1 179.3(4) . . ?
C41A Ir P2 102.0(6) . . ?
C47 Ir P2 89.85(12) . . ?
C41B Ir P2 97.5(3) . . ?
C1 Ir P2 83.04(11) . . ?
C41A Ir P1 97.3(7) . . ?
C47 Ir P1 171.66(12) . . ?
C41B Ir P1 96.6(3) . . ?
C1 Ir P1 83.89(11) . . ?
P2 Ir P1 97.32(3) . . ?
C41A Ir Cl 82.0(6) . . ?
C47 Ir Cl 80.68(13) . . ?
C41B Ir Cl 86.8(3) . . ?
C1 Ir Cl 92.65(11) . . ?
P2 Ir Cl 169.42(4) . . ?
P1 Ir Cl 91.80(4) . . ?
C60 C59 C58 106(2) . . ?
C60 C59 H59A 110.5 . . ?
C58 C59 H59A 110.5 . . ?
C60 C59 H59B 110.5 . . ?
C58 C59 H59B 110.5 . . ?
H59A C59 H59B 108.7 . . ?
C57 C58 C59 109(2) . . ?
C57 C58 H58A 109.8 . . ?
C59 C58 H58A 109.8 . . ?
C57 C58 H58B 109.8 . . ?
C59 C58 H58B 109.8 . . ?
H58A C58 H58B 108.3 . . ?
C58 C57 O56 96.9(15) . . ?
C58 C57 H57A 112.4 . . ?
O56 C57 H57A 112.4 . . ?
C58 C57 H57B 112.4 . . ?
O56 C57 H57B 112.4 . . ?
H57A C57 H57B 109.9 . . ?
C57 O56 C60 111.7(16) . . ?
C59 C60 O56 92.9(19) . . ?
C59 C60 H60A 113.1 . . ?
O56 C60 H60A 113.1 . . ?
C59 C60 H60B 113.1 . . ?
O56 C60 H60B 113.1 . . ?
H60A C60 H60B 110.5 . . ?
C54 O53 C54 103.7(18) 2_655 . ?
C55 C54 O53 98.3(16) . . ?
C55 C54 H54A 112.1 . . ?
O53 C54 H54A 112.1 . . ?
C55 C54 H54B 112.1 . . ?
O53 C54 H54B 112.1 . . ?
H54A C54 H54B 109.7 . . ?
C55 C55 C54 110.8(18) 2_655 . ?
C55 C55 C55 87(3) 2_655 2 ?
C54 C55 C55 113.3(14) . 2 ?
C55 C55 H55A 109.5 2_655 . ?
C54 C55 H55A 109.5 . . ?
C55 C55 H55A 124.1 2 . ?
C55 C55 H55B 109.5 2_655 . ?
C54 C55 H55B 109.5 . . ?
C55 C55 H55B 23.4 2 . ?
H55A C55 H55B 108.1 . . ?

loop_
_geom_bond_atom_site_label_1
_geom_bond_atom_site_label_2
_geom_bond_distance
_geom_bond_site_symmetry_2
_geom_bond_publ_flag
C43B N42B 1.483(8) . ?
C43B C46B 1.518(9) . ?
C43B C45B 1.522(9) . ?
C43B C44B 1.537(9) . ?
C44B H44A 0.9800 . ?
C44B H44B 0.9800 . ?
C44B H44C 0.9800 . ?
C45B H45A 0.9800 . ?
C45B H45B 0.9800 . ?
C45B H45C 0.9800 . ?
N42B C41B 1.176(8) . ?
C46B H46A 0.9800 . ?
C46B H46B 0.9800 . ?
C46B H46C 0.9800 . ?
C41B Ir 2.045(7) . ?
C43A N42A 1.468(11) . ?
C43A C46A 1.523(11) . ?
C43A C45A 1.532(11) . ?
C43A C44A 1.550(12) . ?
C44A H44D 0.9800 . ?
C44A H44E 0.9800 . ?
C44A H44F 0.9800 . ?
C45A H45D 0.9800 . ?
C45A H45E 0.9800 . ?
C45A H45F 0.9800 . ?
N42A C41A 1.143(12) . ?
C46A H46D 0.9800 . ?
C46A H46E 0.9800 . ?
C46A H46F 0.9800 . ?
C41A Ir 1.913(11) . ?
C1 Si 1.837(4) . ?
C1 Ir 2.163(4) . ?
C1 H1A 0.9900 . ?
C1 H1B 0.9900 . ?
C47 N48 1.139(5) . ?
C47 Ir 1.998(4) . ?
C2 Si 1.848(4) . ?
C2 H2A 0.9800 . ?
C2 H2B 0.9800 . ?
C2 H2C 0.9800 . ?
C15 C16 1.387(6) . ?
C15 C20 1.400(6) . ?
C15 N1 1.451(5) . ?
C3 C4 1.394(6) . ?
C3 C8 1.397(6) . ?
C3 P1 1.826(4) . ?
C35 C34 1.385(5) . ?
C35 C36 1.394(5) . ?
C35 H35 0.9500 . ?
C34 C39 1.387(5) . ?
C34 N2 1.447(4) . ?
C39 C38 1.388(6) . ?
C39 H39 0.9500 . ?
C38 C37 1.382(6) . ?
C38 H38 0.9500 . ?
C23 C24 1.383(5) . ?
C23 C22 1.397(5) . ?
C23 H23 0.9500 . ?
C27 C26 1.391(5) . ?
C27 C22 1.401(5) . ?
C27 H27 0.9500 . ?
C22 P2 1.824(4) . ?
C28 C29 1.380(5) . ?
C28 C33 1.401(5) . ?
C28 P2 1.817(4) . ?
C29 C30 1.386(6) . ?
C29 H29 0.9500 . ?
C24 C25 1.385(5) . ?
C24 H24 0.9500 . ?
C25 C26 1.384(6) . ?
C25 H25 0.9500 . ?
C26 H26 0.9500 . ?
C33 C32 1.385(6) . ?
C33 H33 0.9500 . ?
C32 C31 1.366(6) . ?
C32 H32 0.9500 . ?
C31 C30 1.375(6) . ?
C31 H31 0.9500 . ?
C30 H30 0.9500 . ?
C36 C37 1.386(6) . ?
C36 H36 0.9500 . ?
C37 C40 1.512(6) . ?
C20 C19 1.379(6) . ?
C20 H20 0.9500 . ?
C9 C14 1.384(6) . ?
C9 C10 1.395(6) . ?
C9 P1 1.828(5) . ?
C10 C11 1.388(6) . ?
C10 H10 0.9500 . ?
C11 C12 1.379(8) . ?
C11 H11 0.9500 . ?
C14 C13 1.397(7) . ?
C14 H14 0.9500 . ?
C50 C49 1.528(7) . ?
C50 H50A 0.9800 . ?
C50 H50B 0.9800 . ?
C50 H50C 0.9800 . ?
C49 N48 1.465(5) . ?
C49 C52 1.515(6) . ?
C49 C51 1.528(7) . ?
C52 H52A 0.9800 . ?
C52 H52B 0.9800 . ?
C52 H52C 0.9800 . ?
C51 H51A 0.9800 . ?
C51 H51B 0.9800 . ?
C51 H51C 0.9800 . ?
C12 C13 1.377(9) . ?
C12 H12 0.9500 . ?
C13 H13 0.9500 . ?
C40 H40A 0.9800 . ?
C40 H40B 0.9800 . ?
C40 H40C 0.9800 . ?
C17 C18 1.379(8) . ?
C17 C16 1.395(6) . ?
C17 H17 0.9500 . ?
C16 H16 0.9500 . ?
C18 C19 1.379(8) . ?
C18 C21 1.524(6) . ?
C19 H19 0.9500 . ?
C4 C5 1.397(6) . ?
C4 H4 0.9500 . ?
C5 C6 1.396(8) . ?
C5 H5 0.9500 . ?
C6 C7 1.387(8) . ?
C6 H6 0.9500 . ?
C7 C8 1.386(6) . ?
C7 H7 0.9500 . ?
C8 H8 0.9500 . ?
C21 H21A 0.9800 . ?
C21 H21B 0.9800 . ?
C21 H21C 0.9800 . ?
N1 P1 1.677(3) . ?
N1 Si 1.761(4) . ?
N2 P2 1.678(3) . ?
N2 Si 1.757(3) . ?
F1 P3 1.599(3) . ?
F2 P3 1.580(3) . ?
F3 P3 1.614(3) . ?
F4 P3 1.596(3) . ?
F5 P3 1.603(3) . ?
F6 P3 1.613(3) . ?
P1 Ir 2.3761(10) . ?
P2 Ir 2.3037(10) . ?
Cl Ir 2.4190(11) . ?
C59 C60 1.424(18) . ?
C59 C58 1.432(18) . ?
C59 H59A 0.9900 . ?
C59 H59B 0.9900 . ?
C58 C57 1.394(17) . ?
C58 H58A 0.9900 . ?
C58 H58B 0.9900 . ?
C57 O56 1.540(18) . ?
C57 H57A 0.9900 . ?
C57 H57B 0.9900 . ?
O56 C60 1.561(18) . ?
C60 H60A 0.9900 . ?
C60 H60B 0.9900 . ?
O53 C54 1.552(18) 2_655 ?
O53 C54 1.552(18) . ?
C54 C55 1.44(2) . ?
C54 H54A 0.9900 . ?
C54 H54B 0.9900 . ?
C55 C55 1.16(4) 2_655 ?
C55 C55 46.87(6) 2 ?
C55 H55A 0.9900 . ?
C55 H55B 0.9900 . ?
